data_7129557
loop_
_publ_author_name
'Zhang, Huaxing'
'Guo, Qiang'
'Cheng, Hu'
'Ran, Chunhao'
'Wu, Di'
'Lan, Jingbo'

_publ_section_title
;
 An umpolung strategy for rapid access to thermally activated delayed
 fluorescence (TADF) materials based on phenazine
;
_journal_name_full 'Chemical Communications'
_journal_paper_doi 10.1039/D1CC06705B
_journal_year 2022
_chemical_formula_moiety 'C24 H13 F2 N3'
_chemical_formula_sum 'C24 H13 F2 N3'
_chemical_formula_weight 381.37
_space_group_crystal_system monoclinic
_space_group_IT_number 14
_space_group_name_Hall '-P 2ybc'
_space_group_name_H-M_alt 'P 1 21/c 1'
_atom_sites_solution_hydrogens geom
_atom_sites_solution_primary dual
_audit_creation_date 2021-04-19
_audit_creation_method
;
Olex2 1.3
(compiled 2020.11.12 svn.r5f609507 for OlexSys, GUI svn.r6272)
;
_audit_update_record
;
2021-09-21 deposited with the CCDC.	2021-12-24 downloaded from the CCDC.
;
_cell_angle_alpha 90
_cell_angle_beta 120.245(3)
_cell_angle_gamma 90
_cell_formula_units_Z 4
_cell_length_a 6.9727(12)
_cell_length_b 21.106(2)
_cell_length_c 13.7772(18)
_cell_measurement_reflns_used 4888
_cell_measurement_temperature 298(2)
_cell_measurement_theta_max 26.928
_cell_measurement_theta_min 2.579
_cell_volume 1751.5(4)
_computing_cell_refinement 'SAINT V8.40B (?, 2016)'
_computing_data_reduction 'SAINT V8.40B (?, 2016)'
_computing_molecular_graphics 'Olex2 1.3 (Dolomanov et al., 2009)'
_computing_publication_material 'Olex2 1.3 (Dolomanov et al., 2009)'
_computing_structure_refinement 'SHELXL 2014/7 (Sheldrick, 2015)'
_computing_structure_solution 'SHELXT 2018/2 (Sheldrick, 2018)'
_diffrn_ambient_temperature 298.0
_diffrn_measured_fraction_theta_full 1.000
_diffrn_measured_fraction_theta_max 0.998
_diffrn_measurement_device_type 'Bruker APEX-II CCD'
_diffrn_measurement_method '\f and \w scans'
_diffrn_radiation_type MoK\a
_diffrn_radiation_wavelength 0.71073
_diffrn_reflns_av_R_equivalents 0.0744
_diffrn_reflns_av_unetI/netI 0.0581
_diffrn_reflns_Laue_measured_fraction_full 1.000
_diffrn_reflns_Laue_measured_fraction_max 0.998
_diffrn_reflns_limit_h_max 9
_diffrn_reflns_limit_h_min -9
_diffrn_reflns_limit_k_max 27
_diffrn_reflns_limit_k_min -27
_diffrn_reflns_limit_l_max 17
_diffrn_reflns_limit_l_min -17
_diffrn_reflns_number 20872
_diffrn_reflns_point_group_measured_fraction_full 1.000
_diffrn_reflns_point_group_measured_fraction_max 0.998
_diffrn_reflns_theta_full 25.242
_diffrn_reflns_theta_max 27.504
_diffrn_reflns_theta_min 1.930
_diffrn_source_current 1.4
_diffrn_source_power 0.07
_diffrn_source_voltage 50.0
_diffrn_standards_number 0
_exptl_absorpt_coefficient_mu 0.102
_exptl_absorpt_correction_T_max 0.7456
_exptl_absorpt_correction_T_min 0.6821
_exptl_absorpt_correction_type multi-scan
_exptl_absorpt_process_details
;
SADABS-2016/2 (Bruker,2016/2) was used for absorption correction.
wR2(int) was 0.1304 before and 0.0674 after correction.
The Ratio of minimum to maximum transmission is 0.9148.
The \l/2 correction factor is Not present.
;
_exptl_crystal_colour 'clear yellowish yellow'
_exptl_crystal_colour_lustre clear
_exptl_crystal_colour_modifier yellowish
_exptl_crystal_colour_primary yellow
_exptl_crystal_density_diffrn 1.446
_exptl_crystal_description plate
_exptl_crystal_F_000 784
_exptl_crystal_size_max 0.43
_exptl_crystal_size_mid 0.19
_exptl_crystal_size_min 0.13
_refine_diff_density_max 0.189
_refine_diff_density_min -0.160
_refine_diff_density_rms 0.043
_refine_ls_extinction_coef 0.0106(13)
_refine_ls_extinction_expression Fc^*^=kFc[1+0.001xFc^2^\l^3^/sin(2\q)]^-1/4^
_refine_ls_extinction_method 'SHELXL-2014/7 (Sheldrick 2014'
_refine_ls_goodness_of_fit_ref 1.024
_refine_ls_hydrogen_treatment constr
_refine_ls_matrix_type full
_refine_ls_number_parameters 263
_refine_ls_number_reflns 4010
_refine_ls_number_restraints 0
_refine_ls_restrained_S_all 1.024
_refine_ls_R_factor_all 0.1016
_refine_ls_R_factor_gt 0.0488
_refine_ls_shift/su_max 0.001
_refine_ls_shift/su_mean 0.000
_refine_ls_structure_factor_coef Fsqd
_refine_ls_weighting_details 'w=1/[\s^2^(Fo^2^)+(0.0494P)^2^+0.2887P] where P=(Fo^2^+2Fc^2^)/3'
_refine_ls_weighting_scheme calc
_refine_ls_wR_factor_gt 0.1071
_refine_ls_wR_factor_ref 0.1310
_reflns_Friedel_coverage 0.000
_reflns_number_gt 2345
_reflns_number_total 4010
_reflns_threshold_expression 'I > 2\s(I)'
_cod_data_source_file d1cc06705b2.cif
_cod_data_source_block mo_zhx_4074_0ma_a
_cod_original_cell_volume 1751.6(4)
_cod_database_code 7129557
_shelx_shelxl_version_number 2014/7
_shelx_space_group_comment
;
The symmetry employed for this shelxl refinement is uniquely defined
by the following loop, which should always be used as a source of
symmetry information in preference to the above space-group names.
They are only intended as comments.
;
_shelx_estimated_absorpt_t_max 0.987
_shelx_estimated_absorpt_t_min 0.958
_olex2_refinement_description
;
1. Fixed Uiso
 At 1.2 times of:
  All C(H) groups
2.a Aromatic/amide H refined with riding coordinates:
 C2(H2), C5(H5), C6(H6), C9(H9), C10(H10), C11(H11), C13(H13), C18(H18),
 C19(H19), C20(H20), C21(H21), C23(H23), C24(H24)
;
_olex2_submission_special_instructions 'No special instructions were received'

loop_
_space_group_symop_operation_xyz
'x, y, z'
'-x, y+1/2, -z+1/2'
'-x, -y, -z'
'x, -y-1/2, z-1/2'

loop_
_atom_site_label
_atom_site_type_symbol
_atom_site_fract_x
_atom_site_fract_y
_atom_site_fract_z
_atom_site_U_iso_or_equiv
_atom_site_adp_type
_atom_site_occupancy
_atom_site_site_symmetry_order
_atom_site_calc_flag
_atom_site_refinement_flags_posn
_atom_site_refinement_flags_adp
_atom_site_refinement_flags_occupancy
_atom_site_disorder_assembly
_atom_site_disorder_group
F1 F 1.1753(2) 0.31332(5) 0.77281(11) 0.0669(4) Uani 1 1 d . . . . .
F2 F 0.9055(2) 0.28339(5) 0.56107(12) 0.0660(4) Uani 1 1 d . . . . .
N1 N 0.9979(3) 0.53038(7) 0.69453(13) 0.0453(4) Uani 1 1 d . . . . .
N2 N 0.5341(3) 0.71082(7) 0.37359(13) 0.0414(4) Uani 1 1 d . . . . .
N3 N 0.7017(2) 0.49794(6) 0.46608(13) 0.0385(4) Uani 1 1 d . . . . .
C1 C 1.0628(3) 0.36124(9) 0.70154(18) 0.0479(5) Uani 1 1 d . . . . .
C2 C 1.0894(3) 0.42146(9) 0.73734(18) 0.0465(5) Uani 1 1 d . . . . .
H2 H 1.1854 0.4313 0.8125 0.056 Uiso 1 1 calc R U . . .
C3 C 0.9682(3) 0.46993(9) 0.65840(16) 0.0404(4) Uani 1 1 d . . . . .
C4 C 0.8831(3) 0.57460(8) 0.61694(16) 0.0396(4) Uani 1 1 d . . . . .
C5 C 0.9153(3) 0.63978(8) 0.65055(17) 0.0458(5) Uani 1 1 d . . . . .
H5 H 1.0129 0.6499 0.7254 0.055 Uiso 1 1 calc R U . . .
C6 C 0.8074(3) 0.68695(8) 0.57616(16) 0.0443(5) Uani 1 1 d . . . . .
H6 H 0.8308 0.7291 0.5989 0.053 Uiso 1 1 calc R U . . .
C7 C 0.6578(3) 0.67046(8) 0.46279(16) 0.0375(4) Uani 1 1 d . . . . .
C8 C 0.5387(3) 0.77869(8) 0.37690(16) 0.0411(5) Uani 1 1 d . . . . .
C9 C 0.6034(3) 0.81179(9) 0.31115(17) 0.0492(5) Uani 1 1 d . . . . .
H9 H 0.6454 0.7902 0.2660 0.059 Uiso 1 1 calc R U . . .
C10 C 0.6049(4) 0.87721(9) 0.31346(19) 0.0573(6) Uani 1 1 d . . . . .
H10 H 0.6474 0.8996 0.2692 0.069 Uiso 1 1 calc R U . . .
C11 C 0.5444(4) 0.90951(9) 0.38040(19) 0.0583(6) Uani 1 1 d . . . . .
H11 H 0.5445 0.9536 0.3810 0.070 Uiso 1 1 calc R U . . .
C12 C 0.9177(3) 0.34551(8) 0.58809(19) 0.0460(5) Uani 1 1 d . . . . .
C13 C 0.7990(3) 0.38919(8) 0.51108(18) 0.0444(5) Uani 1 1 d . . . . .
H13 H 0.7033 0.3776 0.4368 0.053 Uiso 1 1 calc R U . . .
C14 C 0.8207(3) 0.45368(8) 0.54404(16) 0.0382(4) Uani 1 1 d . . . . .
C15 C 0.7323(3) 0.55813(8) 0.50185(16) 0.0357(4) Uani 1 1 d . . . . .
C16 C 0.6172(3) 0.60835(8) 0.42507(15) 0.0359(4) Uani 1 1 d . . . . .
C17 C 0.4595(3) 0.60991(8) 0.30688(15) 0.0366(4) Uani 1 1 d . . . . .
C18 C 0.3521(3) 0.56377(9) 0.22407(17) 0.0445(5) Uani 1 1 d . . . . .
H18 H 0.3821 0.5210 0.2413 0.053 Uiso 1 1 calc R U . . .
C19 C 0.2018(3) 0.58270(9) 0.11688(18) 0.0527(5) Uani 1 1 d . . . . .
H19 H 0.1294 0.5523 0.0612 0.063 Uiso 1 1 calc R U . . .
C20 C 0.1553(4) 0.64665(10) 0.08966(18) 0.0548(6) Uani 1 1 d . . . . .
H20 H 0.0518 0.6581 0.0163 0.066 Uiso 1 1 calc R U . . .
C21 C 0.2597(3) 0.69310(9) 0.16919(17) 0.0475(5) Uani 1 1 d . . . . .
H21 H 0.2296 0.7358 0.1509 0.057 Uiso 1 1 calc R U . . .
C22 C 0.4115(3) 0.67412(8) 0.27772(16) 0.0395(4) Uani 1 1 d . . . . .
C23 C 0.4834(4) 0.87620(9) 0.44693(19) 0.0561(6) Uani 1 1 d . . . . .
H23 H 0.4450 0.8979 0.4934 0.067 Uiso 1 1 calc R U . . .
C24 C 0.4791(3) 0.81074(9) 0.44475(18) 0.0493(5) Uani 1 1 d . . . . .
H24 H 0.4361 0.7884 0.4889 0.059 Uiso 1 1 calc R U . . .

loop_
_atom_site_aniso_label
_atom_site_aniso_U_11
_atom_site_aniso_U_22
_atom_site_aniso_U_33
_atom_site_aniso_U_23
_atom_site_aniso_U_13
_atom_site_aniso_U_12
F1 0.0783(9) 0.0522(7) 0.0685(9) 0.0226(6) 0.0358(8) 0.0212(6)
F2 0.0764(9) 0.0355(6) 0.0839(10) 0.0019(6) 0.0389(8) 0.0028(6)
N1 0.0486(10) 0.0429(9) 0.0410(10) 0.0026(7) 0.0201(8) -0.0011(7)
N2 0.0483(9) 0.0308(8) 0.0416(10) -0.0001(7) 0.0202(8) -0.0014(7)
N3 0.0383(9) 0.0355(8) 0.0429(9) 0.0003(7) 0.0214(8) -0.0012(7)
C1 0.0497(12) 0.0435(11) 0.0578(14) 0.0184(10) 0.0324(11) 0.0114(9)
C2 0.0476(12) 0.0483(12) 0.0428(12) 0.0075(9) 0.0222(10) 0.0055(9)
C3 0.0398(10) 0.0415(11) 0.0431(11) 0.0040(9) 0.0231(9) -0.0006(8)
C4 0.0421(11) 0.0390(10) 0.0374(11) 0.0015(8) 0.0198(9) -0.0022(8)
C5 0.0520(12) 0.0414(11) 0.0392(11) -0.0054(9) 0.0194(10) -0.0060(9)
C6 0.0526(12) 0.0355(10) 0.0434(12) -0.0050(9) 0.0231(10) -0.0046(9)
C7 0.0391(10) 0.0341(9) 0.0416(11) 0.0004(8) 0.0222(9) -0.0019(8)
C8 0.0433(11) 0.0320(9) 0.0417(11) 0.0006(8) 0.0167(9) -0.0010(8)
C9 0.0599(13) 0.0417(11) 0.0488(13) 0.0017(9) 0.0294(11) -0.0002(9)
C10 0.0722(15) 0.0421(11) 0.0573(14) 0.0074(10) 0.0324(13) -0.0026(10)
C11 0.0709(15) 0.0342(10) 0.0635(15) 0.0006(10) 0.0294(13) -0.0003(10)
C12 0.0492(12) 0.0320(10) 0.0644(14) 0.0019(9) 0.0342(11) 0.0004(8)
C13 0.0454(11) 0.0373(10) 0.0511(13) 0.0001(9) 0.0248(10) -0.0018(8)
C14 0.0365(10) 0.0378(10) 0.0447(12) 0.0019(9) 0.0237(9) -0.0012(8)
C15 0.0351(10) 0.0348(9) 0.0405(11) -0.0003(8) 0.0214(9) -0.0029(8)
C16 0.0371(10) 0.0340(9) 0.0395(11) -0.0020(8) 0.0214(9) -0.0036(8)
C17 0.0365(10) 0.0361(10) 0.0404(11) -0.0004(8) 0.0218(9) -0.0009(8)
C18 0.0463(12) 0.0401(10) 0.0464(13) -0.0034(9) 0.0229(10) -0.0017(9)
C19 0.0554(13) 0.0503(12) 0.0440(13) -0.0091(10) 0.0190(11) -0.0061(10)
C20 0.0535(13) 0.0590(13) 0.0404(12) 0.0010(10) 0.0152(10) 0.0011(10)
C21 0.0481(12) 0.0424(11) 0.0468(13) 0.0052(9) 0.0202(10) 0.0039(9)
C22 0.0400(10) 0.0383(10) 0.0404(11) -0.0017(8) 0.0203(9) -0.0018(8)
C23 0.0669(15) 0.0427(11) 0.0634(15) -0.0079(10) 0.0362(13) 0.0022(10)
C24 0.0563(13) 0.0432(11) 0.0522(13) -0.0014(9) 0.0303(11) -0.0007(9)

loop_
_atom_type_symbol
_atom_type_description
_atom_type_scat_dispersion_real
_atom_type_scat_dispersion_imag
_atom_type_scat_source
C C 0.0033 0.0016 'International Tables Vol C Tables 4.2.6.8 and 6.1.1.4'
H H 0.0000 0.0000 'International Tables Vol C Tables 4.2.6.8 and 6.1.1.4'
F F 0.0171 0.0103 'International Tables Vol C Tables 4.2.6.8 and 6.1.1.4'
N N 0.0061 0.0033 'International Tables Vol C Tables 4.2.6.8 and 6.1.1.4'

loop_
_geom_angle_atom_site_label_1
_geom_angle_atom_site_label_2
_geom_angle_atom_site_label_3
_geom_angle
_geom_angle_site_symmetry_1
_geom_angle_site_symmetry_3
_geom_angle_publ_flag
C4 N1 C3 116.51(16) . . ?
C7 N2 C8 126.40(16) . . ?
C7 N2 C22 108.09(14) . . ?
C22 N2 C8 125.42(16) . . ?
C15 N3 C14 116.35(16) . . ?
F1 C1 C12 117.36(17) . . ?
C2 C1 F1 121.3(2) . . ?
C2 C1 C12 121.34(18) . . ?
C1 C2 H2 120.6 . . ?
C1 C2 C3 118.8(2) . . ?
C3 C2 H2 120.6 . . ?
N1 C3 C2 118.55(18) . . ?
N1 C3 C14 121.88(17) . . ?
C2 C3 C14 119.57(17) . . ?
N1 C4 C5 118.55(17) . . ?
N1 C4 C15 121.59(16) . . ?
C5 C4 C15 119.86(16) . . ?
C4 C5 H5 119.2 . . ?
C6 C5 C4 121.66(18) . . ?
C6 C5 H5 119.2 . . ?
C5 C6 H6 120.9 . . ?
C5 C6 C7 118.30(17) . . ?
C7 C6 H6 120.9 . . ?
N2 C7 C6 127.72(16) . . ?
N2 C7 C16 109.35(16) . . ?
C16 C7 C6 122.93(17) . . ?
C9 C8 N2 119.49(17) . . ?
C24 C8 N2 120.21(17) . . ?
C24 C8 C9 120.31(17) . . ?
C8 C9 H9 120.3 . . ?
C10 C9 C8 119.32(19) . . ?
C10 C9 H9 120.3 . . ?
C9 C10 H10 119.6 . . ?
C11 C10 C9 120.7(2) . . ?
C11 C10 H10 119.7 . . ?
C10 C11 H11 120.2 . . ?
C10 C11 C23 119.64(19) . . ?
C23 C11 H11 120.2 . . ?
F2 C12 C1 116.35(17) . . ?
C13 C12 F2 121.6(2) . . ?
C13 C12 C1 122.09(18) . . ?
C12 C13 H13 120.5 . . ?
C12 C13 C14 119.06(19) . . ?
C14 C13 H13 120.5 . . ?
N3 C14 C3 121.78(16) . . ?
N3 C14 C13 119.10(17) . . ?
C13 C14 C3 119.12(17) . . ?
N3 C15 C4 121.87(16) . . ?
N3 C15 C16 120.41(16) . . ?
C16 C15 C4 117.72(15) . . ?
C7 C16 C15 119.53(17) . . ?
C7 C16 C17 107.39(15) . . ?
C15 C16 C17 133.06(16) . . ?
C18 C17 C16 134.45(16) . . ?
C18 C17 C22 119.12(17) . . ?
C22 C17 C16 106.42(15) . . ?
C17 C18 H18 120.6 . . ?
C19 C18 C17 118.75(18) . . ?
C19 C18 H18 120.6 . . ?
C18 C19 H19 119.3 . . ?
C18 C19 C20 121.32(19) . . ?
C20 C19 H19 119.3 . . ?
C19 C20 H20 119.4 . . ?
C21 C20 C19 121.2(2) . . ?
C21 C20 H20 119.4 . . ?
C20 C21 H21 121.2 . . ?
C20 C21 C22 117.63(18) . . ?
C22 C21 H21 121.2 . . ?
N2 C22 C17 108.74(16) . . ?
C21 C22 N2 129.26(16) . . ?
C21 C22 C17 121.97(17) . . ?
C11 C23 H23 119.8 . . ?
C11 C23 C24 120.3(2) . . ?
C24 C23 H23 119.8 . . ?
C8 C24 C23 119.69(19) . . ?
C8 C24 H24 120.2 . . ?
C23 C24 H24 120.2 . . ?

loop_
_geom_bond_atom_site_label_1
_geom_bond_atom_site_label_2
_geom_bond_distance
_geom_bond_site_symmetry_2
_geom_bond_publ_flag
F1 C1 1.351(2) . ?
F2 C12 1.354(2) . ?
N1 C3 1.347(2) . ?
N1 C4 1.339(2) . ?
N2 C7 1.383(2) . ?
N2 C8 1.433(2) . ?
N2 C22 1.392(2) . ?
N3 C14 1.348(2) . ?
N3 C15 1.340(2) . ?
C1 C2 1.342(3) . ?
C1 C12 1.409(3) . ?
C2 H2 0.9300 . ?
C2 C3 1.421(3) . ?
C3 C14 1.423(3) . ?
C4 C5 1.433(2) . ?
C4 C15 1.436(3) . ?
C5 H5 0.9300 . ?
C5 C6 1.353(3) . ?
C6 H6 0.9300 . ?
C6 C7 1.417(3) . ?
C7 C16 1.386(2) . ?
C8 C9 1.387(3) . ?
C8 C24 1.377(3) . ?
C9 H9 0.9300 . ?
C9 C10 1.381(3) . ?
C10 H10 0.9300 . ?
C10 C11 1.373(3) . ?
C11 H11 0.9300 . ?
C11 C23 1.382(3) . ?
C12 C13 1.333(3) . ?
C13 H13 0.9300 . ?
C13 C14 1.419(2) . ?
C15 C16 1.425(2) . ?
C16 C17 1.434(3) . ?
C17 C18 1.397(2) . ?
C17 C22 1.405(2) . ?
C18 H18 0.9300 . ?
C18 C19 1.371(3) . ?
C19 H19 0.9300 . ?
C19 C20 1.395(3) . ?
C20 H20 0.9300 . ?
C20 C21 1.374(3) . ?
C21 H21 0.9300 . ?
C21 C22 1.386(3) . ?
C23 H23 0.9300 . ?
C23 C24 1.382(3) . ?
C24 H24 0.9300 . ?

loop_
_geom_torsion_atom_site_label_1
_geom_torsion_atom_site_label_2
_geom_torsion_atom_site_label_3
_geom_torsion_atom_site_label_4
_geom_torsion
_geom_torsion_site_symmetry_1
_geom_torsion_site_symmetry_2
_geom_torsion_site_symmetry_3
_geom_torsion_site_symmetry_4
_geom_torsion_publ_flag
F1 C1 C2 C3 179.41(17) . . . . ?
F1 C1 C12 F2 -0.3(3) . . . . ?
F1 C1 C12 C13 179.98(17) . . . . ?
F2 C12 C13 C14 -179.19(16) . . . . ?
N1 C3 C14 N3 -0.5(3) . . . . ?
N1 C3 C14 C13 179.23(17) . . . . ?
N1 C4 C5 C6 178.96(18) . . . . ?
N1 C4 C15 N3 -1.1(3) . . . . ?
N1 C4 C15 C16 179.99(16) . . . . ?
N2 C7 C16 C15 178.00(15) . . . . ?
N2 C7 C16 C17 -0.4(2) . . . . ?
N2 C8 C9 C10 179.16(19) . . . . ?
N2 C8 C24 C23 -179.75(19) . . . . ?
N3 C15 C16 C7 -177.44(16) . . . . ?
N3 C15 C16 C17 0.5(3) . . . . ?
C1 C2 C3 N1 -179.12(17) . . . . ?
C1 C2 C3 C14 0.6(3) . . . . ?
C1 C12 C13 C14 0.6(3) . . . . ?
C2 C1 C12 F2 179.32(17) . . . . ?
C2 C1 C12 C13 -0.4(3) . . . . ?
C2 C3 C14 N3 179.80(17) . . . . ?
C2 C3 C14 C13 -0.5(3) . . . . ?
C3 N1 C4 C5 -177.73(16) . . . . ?
C3 N1 C4 C15 1.5(3) . . . . ?
C4 N1 C3 C2 178.94(17) . . . . ?
C4 N1 C3 C14 -0.8(3) . . . . ?
C4 C5 C6 C7 0.6(3) . . . . ?
C4 C15 C16 C7 1.5(2) . . . . ?
C4 C15 C16 C17 179.43(18) . . . . ?
C5 C4 C15 N3 178.13(16) . . . . ?
C5 C4 C15 C16 -0.8(3) . . . . ?
C5 C6 C7 N2 -178.93(18) . . . . ?
C5 C6 C7 C16 0.1(3) . . . . ?
C6 C7 C16 C15 -1.2(3) . . . . ?
C6 C7 C16 C17 -179.63(17) . . . . ?
C7 N2 C8 C9 118.7(2) . . . . ?
C7 N2 C8 C24 -61.4(3) . . . . ?
C7 N2 C22 C17 -0.2(2) . . . . ?
C7 N2 C22 C21 178.09(19) . . . . ?
C7 C16 C17 C18 -178.37(19) . . . . ?
C7 C16 C17 C22 0.27(19) . . . . ?
C8 N2 C7 C6 2.7(3) . . . . ?
C8 N2 C7 C16 -176.49(16) . . . . ?
C8 N2 C22 C17 176.71(16) . . . . ?
C8 N2 C22 C21 -5.0(3) . . . . ?
C8 C9 C10 C11 0.4(3) . . . . ?
C9 C8 C24 C23 0.2(3) . . . . ?
C9 C10 C11 C23 0.6(3) . . . . ?
C10 C11 C23 C24 -1.2(3) . . . . ?
C11 C23 C24 C8 0.8(3) . . . . ?
C12 C1 C2 C3 -0.1(3) . . . . ?
C12 C13 C14 N3 179.64(17) . . . . ?
C12 C13 C14 C3 -0.1(3) . . . . ?
C14 N3 C15 C4 -0.2(2) . . . . ?
C14 N3 C15 C16 178.70(15) . . . . ?
C15 N3 C14 C3 0.9(2) . . . . ?
C15 N3 C14 C13 -178.79(15) . . . . ?
C15 C4 C5 C6 -0.3(3) . . . . ?
C15 C16 C17 C18 3.5(4) . . . . ?
C15 C16 C17 C22 -177.86(18) . . . . ?
C16 C17 C18 C19 178.01(19) . . . . ?
C16 C17 C22 N2 -0.02(19) . . . . ?
C16 C17 C22 C21 -178.50(18) . . . . ?
C17 C18 C19 C20 0.1(3) . . . . ?
C18 C17 C22 N2 178.87(16) . . . . ?
C18 C17 C22 C21 0.4(3) . . . . ?
C18 C19 C20 C21 0.5(3) . . . . ?
C19 C20 C21 C22 -0.6(3) . . . . ?
C20 C21 C22 N2 -178.01(19) . . . . ?
C20 C21 C22 C17 0.1(3) . . . . ?
C22 N2 C7 C6 179.57(18) . . . . ?
C22 N2 C7 C16 0.4(2) . . . . ?
C22 N2 C8 C9 -57.7(3) . . . . ?
C22 N2 C8 C24 122.2(2) . . . . ?
C22 C17 C18 C19 -0.5(3) . . . . ?
C24 C8 C9 C10 -0.8(3) . . . . ?
